data_8107223
loop_
_publ_author_name
'El-Emam, Ali A.'
'Al-Wahaibi, Lamya H.'
'Blacque, Olivier'
'Tiekink, Edward R. T.'

_publ_section_title
;
 Crystal structure of
 4-ethyl-2-{[(4-nitrophenyl)methyl]sulfanyl}-6-oxo-1,6-dihydropyrimidine-5-carbonitrile,
 C14H12N4O3S
;
_journal_issue 5
_journal_name_full 'Zeitschrift f\"ur Kristallographie - New Crystal Structures'
_journal_page_first 811
_journal_page_last 814
_journal_paper_doi 10.1515/ncrs-2022-0272
_journal_volume 237
_journal_year 2022
_chemical_formula_moiety 'C14 H12 N4 O3 S'
_chemical_formula_sum 'C14 H12 N4 O3 S'
_chemical_formula_weight 316.34
_space_group_crystal_system monoclinic
_space_group_IT_number 14
_space_group_name_Hall '-P 2yn'
_space_group_name_H-M_alt 'P 1 21/n 1'
_atom_sites_solution_hydrogens mixed
_atom_sites_solution_primary direct
_atom_sites_solution_secondary difmap
_audit_creation_method SHELXL-2017/1
_cell_angle_alpha 90
_cell_angle_beta 107.945(2)
_cell_angle_gamma 90
_cell_formula_units_Z 4
_cell_length_a 12.2777(3)
_cell_length_b 9.4312(2)
_cell_length_c 12.9412(2)
_cell_measurement_reflns_used 10890
_cell_measurement_temperature 160(2)
_cell_measurement_theta_max 76.1
_cell_measurement_theta_min 3.6
_cell_volume 1425.61(5)
_computing_cell_refinement 'CrysAlisPro [1]'
_computing_data_collection 'CrysAlisPro [1]'
_computing_data_reduction 'CrysAlisPro [1]'
_computing_molecular_graphics 'ORTEP-3 for Windows [4]'
_computing_publication_material 'SHELXL-2018/3 [3]'
_computing_structure_refinement 'SHELXL-2018/3 [3]'
_computing_structure_solution 'ShelXL [2]'
_diffrn_ambient_environment N~2~
_diffrn_ambient_temperature 160(2)
_diffrn_detector 'CCD plate'
_diffrn_detector_area_resol_mean 5.8140
_diffrn_measured_fraction_theta_full 0.998
_diffrn_measured_fraction_theta_max 0.998
_diffrn_measurement_device 'four-circle diffractometer'
_diffrn_measurement_device_type 'XtaLAB Synergy, Dualflex, Pilatus 200K'
_diffrn_measurement_method '\w scans'
_diffrn_radiation_type CuK\a
_diffrn_radiation_wavelength 1.54184
_diffrn_reflns_av_R_equivalents 0.0149
_diffrn_reflns_av_unetI/netI 0.0095
_diffrn_reflns_Laue_measured_fraction_full 0.998
_diffrn_reflns_Laue_measured_fraction_max 0.998
_diffrn_reflns_limit_h_max 15
_diffrn_reflns_limit_h_min -15
_diffrn_reflns_limit_k_max 11
_diffrn_reflns_limit_k_min -11
_diffrn_reflns_limit_l_max 16
_diffrn_reflns_limit_l_min -15
_diffrn_reflns_number 14965
_diffrn_reflns_point_group_measured_fraction_full 0.998
_diffrn_reflns_point_group_measured_fraction_max 0.998
_diffrn_reflns_theta_full 67.684
_diffrn_reflns_theta_max 74.457
_diffrn_reflns_theta_min 4.341
_diffrn_source 'micro-focus sealed X-ray tube'
_diffrn_source_type 'PhotonJet (Cu) X-ray Source'
_exptl_absorpt_coefficient_mu 2.200
_exptl_absorpt_correction_T_max 0.826
_exptl_absorpt_correction_T_min 0.647
_exptl_absorpt_correction_type analytical
_exptl_absorpt_process_details
;
CrysAlisPro [1]
;
_exptl_crystal_colour colourless
_exptl_crystal_density_diffrn 1.474
_exptl_crystal_description block
_exptl_crystal_F_000 656
_exptl_crystal_size_max 0.270
_exptl_crystal_size_mid 0.220
_exptl_crystal_size_min 0.100
_refine_diff_density_max 0.256
_refine_diff_density_min -0.288
_refine_diff_density_rms 0.041
_refine_ls_extinction_coef .
_refine_ls_extinction_method none
_refine_ls_goodness_of_fit_ref 1.053
_refine_ls_hydrogen_treatment mixed
_refine_ls_matrix_type full
_refine_ls_number_parameters 203
_refine_ls_number_reflns 2903
_refine_ls_number_restraints 1
_refine_ls_restrained_S_all 1.053
_refine_ls_R_factor_all 0.0307
_refine_ls_R_factor_gt 0.0305
_refine_ls_shift/su_max 0.001
_refine_ls_shift/su_mean 0.000
_refine_ls_structure_factor_coef Fsqd
_refine_ls_weighting_details 'w=1/[\s^2^(Fo^2^)+(0.0438P)^2^+0.6043P] where P=(Fo^2^+2Fc^2^)/3'
_refine_ls_weighting_scheme calc
_refine_ls_wR_factor_gt 0.0835
_refine_ls_wR_factor_ref 0.0837
_reflns_Friedel_coverage 0.000
_reflns_Friedel_fraction_full .
_reflns_Friedel_fraction_max .
_reflns_number_gt 2866
_reflns_number_total 2903
_reflns_threshold_expression 'I > 2\s(I)'
_cod_data_source_file suppl_j_ncrs-2022-0272_suppl.cif
_cod_data_source_block shelx
_cod_original_sg_symbol_H-M 'P 21/n'
_cod_database_code 8107223
_shelx_shelxl_version_number 2017/1
_shelx_space_group_comment
;
The symmetry employed for this shelxl refinement is uniquely defined
by the following loop, which should always be used as a source of
symmetry information in preference to the above space-group names.
They are only intended as comments.
;
_shelx_estimated_absorpt_t_min 0.588
_shelx_estimated_absorpt_t_max 0.810

loop_
_space_group_symop_operation_xyz
'x, y, z'
'-x+1/2, y+1/2, -z+1/2'
'-x, -y, -z'
'x-1/2, -y-1/2, z-1/2'

loop_
_atom_site_label
_atom_site_type_symbol
_atom_site_fract_x
_atom_site_fract_y
_atom_site_fract_z
_atom_site_U_iso_or_equiv
_atom_site_adp_type
_atom_site_occupancy
_atom_site_site_symmetry_order
_atom_site_calc_flag
_atom_site_refinement_flags_posn
_atom_site_refinement_flags_adp
_atom_site_refinement_flags_occupancy
_atom_site_disorder_assembly
_atom_site_disorder_group
S1 S 0.90018(2) 0.88851(3) 0.44589(3) 0.02485(11) Uani 1 1 d . . . . .
O1 O 0.88985(7) 0.37185(9) 0.43821(7) 0.0259(2) Uani 1 1 d . . . . .
O2 O 0.58994(12) 1.00783(15) 0.82809(10) 0.0571(4) Uani 1 1 d . . . . .
O3 O 0.73808(13) 1.14015(17) 0.89395(10) 0.0612(4) Uani 1 1 d . . . . .
N1 N 0.59363(10) 0.25275(13) 0.32561(11) 0.0383(3) Uani 1 1 d . . . . .
N2 N 0.88179(9) 0.61296(10) 0.42934(8) 0.0211(2) Uani 1 1 d D . . . .
H2N H 0.9557(8) 0.6164(16) 0.4686(11) 0.025 Uiso 1 1 d D U . . .
N3 N 0.70988(9) 0.73915(11) 0.35590(8) 0.0242(2) Uani 1 1 d . . . . .
N4 N 0.67383(11) 1.07119(14) 0.82016(10) 0.0353(3) Uani 1 1 d . . . . .
C1 C 0.64715(11) 0.35453(14) 0.33928(11) 0.0277(3) Uani 1 1 d . . . . .
C2 C 0.70985(10) 0.48497(13) 0.35747(10) 0.0236(3) Uani 1 1 d . . . . .
C3 C 0.83199(10) 0.48011(12) 0.41035(9) 0.0212(2) Uani 1 1 d . . . . .
C4 C 0.82020(10) 0.73396(12) 0.40587(9) 0.0208(2) Uani 1 1 d . . . . .
C5 C 0.65455(11) 0.61319(13) 0.33133(10) 0.0251(3) Uani 1 1 d . . . . .
C6 C 0.52736(12) 0.62386(15) 0.27902(13) 0.0369(3) Uani 1 1 d . . . . .
H6A H 0.500585 0.543255 0.228556 0.044 Uiso 1 1 calc R U . . .
H6B H 0.509062 0.712690 0.236411 0.044 Uiso 1 1 calc R U . . .
C7 C 0.46546(13) 0.62242(18) 0.36451(17) 0.0499(5) Uani 1 1 d . . . . .
H7A H 0.383469 0.638330 0.329430 0.075 Uiso 1 1 calc R U . . .
H7B H 0.496242 0.697665 0.417729 0.075 Uiso 1 1 calc R U . . .
H7C H 0.476845 0.530330 0.401382 0.075 Uiso 1 1 calc R U . . .
C8 C 0.78959(11) 1.02412(13) 0.42600(10) 0.0247(3) Uani 1 1 d . . . . .
H8A H 0.819023 1.115372 0.407696 0.030 Uiso 1 1 calc R U . . .
H8B H 0.722190 0.996837 0.364393 0.030 Uiso 1 1 calc R U . . .
C9 C 0.75399(10) 1.04231(12) 0.52650(10) 0.0229(2) Uani 1 1 d . . . . .
C10 C 0.66152(11) 0.96726(14) 0.53959(10) 0.0268(3) Uani 1 1 d . . . . .
H10 H 0.617580 0.908086 0.482518 0.032 Uiso 1 1 calc R U . . .
C11 C 0.63263(11) 0.97772(14) 0.63494(11) 0.0278(3) Uani 1 1 d . . . . .
H11 H 0.568987 0.927480 0.643696 0.033 Uiso 1 1 calc R U . . .
C12 C 0.69928(11) 1.06341(14) 0.71671(10) 0.0266(3) Uani 1 1 d . . . . .
C13 C 0.79025(11) 1.14236(14) 0.70558(11) 0.0288(3) Uani 1 1 d . . . . .
H13 H 0.833660 1.201804 0.762731 0.035 Uiso 1 1 calc R U . . .
C14 C 0.81617(11) 1.13236(13) 0.60914(11) 0.0266(3) Uani 1 1 d . . . . .
H14 H 0.876936 1.187378 0.599095 0.032 Uiso 1 1 calc R U . . .

loop_
_atom_site_aniso_label
_atom_site_aniso_U_11
_atom_site_aniso_U_22
_atom_site_aniso_U_33
_atom_site_aniso_U_23
_atom_site_aniso_U_13
_atom_site_aniso_U_12
S1 0.02305(17) 0.01802(16) 0.03511(18) -0.00417(11) 0.01135(13) -0.00197(10)
O1 0.0239(4) 0.0187(4) 0.0340(5) 0.0011(3) 0.0071(4) 0.0010(3)
O2 0.0648(8) 0.0711(9) 0.0493(7) -0.0090(6) 0.0381(6) -0.0215(7)
O3 0.0708(9) 0.0822(10) 0.0390(6) -0.0240(6) 0.0294(6) -0.0234(7)
N1 0.0328(6) 0.0268(6) 0.0493(7) 0.0028(5) 0.0038(5) -0.0058(5)
N2 0.0195(5) 0.0194(5) 0.0246(5) 0.0002(4) 0.0070(4) -0.0008(4)
N3 0.0244(5) 0.0207(5) 0.0257(5) 0.0005(4) 0.0050(4) 0.0000(4)
N4 0.0416(7) 0.0359(6) 0.0337(6) 0.0001(5) 0.0192(5) 0.0042(5)
C1 0.0246(6) 0.0243(6) 0.0310(6) 0.0017(5) 0.0038(5) 0.0006(5)
C2 0.0239(6) 0.0208(6) 0.0248(6) -0.0004(4) 0.0056(5) -0.0023(5)
C3 0.0233(6) 0.0193(6) 0.0222(5) 0.0000(4) 0.0089(4) -0.0006(4)
C4 0.0243(5) 0.0192(5) 0.0207(5) 0.0001(4) 0.0094(4) -0.0003(4)
C5 0.0242(6) 0.0239(6) 0.0251(6) 0.0002(5) 0.0044(5) -0.0007(5)
C6 0.0243(7) 0.0268(7) 0.0494(9) 0.0023(6) -0.0038(6) 0.0000(5)
C7 0.0262(7) 0.0418(9) 0.0801(13) -0.0138(8) 0.0141(8) 0.0000(6)
C8 0.0293(6) 0.0185(6) 0.0282(6) 0.0011(4) 0.0115(5) 0.0022(5)
C9 0.0243(6) 0.0185(5) 0.0264(6) 0.0026(4) 0.0086(4) 0.0047(4)
C10 0.0261(6) 0.0245(6) 0.0291(6) -0.0017(5) 0.0075(5) -0.0016(5)
C11 0.0266(6) 0.0245(6) 0.0345(7) 0.0033(5) 0.0126(5) 0.0005(5)
C12 0.0302(6) 0.0253(6) 0.0268(6) 0.0021(5) 0.0126(5) 0.0068(5)
C13 0.0283(6) 0.0269(6) 0.0311(7) -0.0058(5) 0.0091(5) 0.0010(5)
C14 0.0246(6) 0.0230(6) 0.0342(7) -0.0021(5) 0.0122(5) -0.0007(5)

loop_
_atom_type_symbol
_atom_type_description
_atom_type_scat_dispersion_real
_atom_type_scat_dispersion_imag
_atom_type_scat_source
C C 0.0181 0.0091 'International Tables Vol C Tables 4.2.6.8 and 6.1.1.4'
H H 0.0000 0.0000 'International Tables Vol C Tables 4.2.6.8 and 6.1.1.4'
N N 0.0311 0.0180 'International Tables Vol C Tables 4.2.6.8 and 6.1.1.4'
O O 0.0492 0.0322 'International Tables Vol C Tables 4.2.6.8 and 6.1.1.4'
S S 0.3331 0.5567 'International Tables Vol C Tables 4.2.6.8 and 6.1.1.4'

loop_
_geom_angle_atom_site_label_1
_geom_angle_atom_site_label_2
_geom_angle_atom_site_label_3
_geom_angle
_geom_angle_site_symmetry_1
_geom_angle_site_symmetry_3
C4 S1 C8 102.55(6) . .
C4 N2 C3 122.64(10) . .
C4 N2 H2N 119.8(10) . .
C3 N2 H2N 116.8(10) . .
C4 N3 C5 116.74(10) . .
O3 N4 O2 123.53(13) . .
O3 N4 C12 118.17(12) . .
O2 N4 C12 118.30(12) . .
N1 C1 C2 177.40(15) . .
C5 C2 C1 120.98(11) . .
C5 C2 C3 120.37(11) . .
C1 C2 C3 118.54(11) . .
O1 C3 N2 121.01(11) . .
O1 C3 C2 125.84(11) . .
N2 C3 C2 113.15(10) . .
N3 C4 N2 124.38(11) . .
N3 C4 S1 121.15(9) . .
N2 C4 S1 114.46(9) . .
N3 C5 C2 122.54(11) . .
N3 C5 C6 115.02(11) . .
C2 C5 C6 122.35(11) . .
C5 C6 C7 110.74(13) . .
C5 C6 H6A 109.5 . .
C7 C6 H6A 109.5 . .
C5 C6 H6B 109.5 . .
C7 C6 H6B 109.5 . .
H6A C6 H6B 108.1 . .
C6 C7 H7A 109.5 . .
C6 C7 H7B 109.5 . .
H7A C7 H7B 109.5 . .
C6 C7 H7C 109.5 . .
H7A C7 H7C 109.5 . .
H7B C7 H7C 109.5 . .
C9 C8 S1 111.09(8) . .
C9 C8 H8A 109.4 . .
S1 C8 H8A 109.4 . .
C9 C8 H8B 109.4 . .
S1 C8 H8B 109.4 . .
H8A C8 H8B 108.0 . .
C10 C9 C14 119.39(11) . .
C10 C9 C8 120.83(11) . .
C14 C9 C8 119.76(11) . .
C11 C10 C9 120.89(12) . .
C11 C10 H10 119.6 . .
C9 C10 H10 119.6 . .
C12 C11 C10 117.97(12) . .
C12 C11 H11 121.0 . .
C10 C11 H11 121.0 . .
C11 C12 C13 122.73(12) . .
C11 C12 N4 119.05(12) . .
C13 C12 N4 118.21(12) . .
C14 C13 C12 118.29(12) . .
C14 C13 H13 120.9 . .
C12 C13 H13 120.9 . .
C13 C14 C9 120.65(12) . .
C13 C14 H14 119.7 . .
C9 C14 H14 119.7 . .

loop_
_geom_bond_atom_site_label_1
_geom_bond_atom_site_label_2
_geom_bond_distance
_geom_bond_site_symmetry_2
S1 C4 1.7447(12) .
S1 C8 1.8249(12) .
O1 C3 1.2326(15) .
O2 N4 1.2222(17) .
O3 N4 1.2218(18) .
N1 C1 1.1458(18) .
N2 C4 1.3509(15) .
N2 C3 1.3826(15) .
N2 H2N 0.894(9) .
N3 C4 1.3097(16) .
N3 C5 1.3567(16) .
N4 C12 1.4674(16) .
C1 C2 1.4318(17) .
C2 C5 1.3771(17) .
C2 C3 1.4445(16) .
C5 C6 1.5018(18) .
C6 C7 1.523(3) .
C6 H6A 0.9900 .
C6 H6B 0.9900 .
C7 H7A 0.9800 .
C7 H7B 0.9800 .
C7 H7C 0.9800 .
C8 C9 1.5041(16) .
C8 H8A 0.9900 .
C8 H8B 0.9900 .
C9 C10 1.3918(17) .
C9 C14 1.3946(18) .
C10 C11 1.3885(18) .
C10 H10 0.9500 .
C11 C12 1.3816(19) .
C11 H11 0.9500 .
C12 C13 1.3862(19) .
C13 C14 1.3830(19) .
C13 H13 0.9500 .
C14 H14 0.9500 .

loop_
_geom_torsion_atom_site_label_1
_geom_torsion_atom_site_label_2
_geom_torsion_atom_site_label_3
_geom_torsion_atom_site_label_4
_geom_torsion
_geom_torsion_site_symmetry_1
_geom_torsion_site_symmetry_2
_geom_torsion_site_symmetry_3
_geom_torsion_site_symmetry_4
C4 N2 C3 O1 -175.94(11) . . . .
C4 N2 C3 C2 3.52(16) . . . .
C5 C2 C3 O1 179.29(12) . . . .
C1 C2 C3 O1 3.16(19) . . . .
C5 C2 C3 N2 -0.13(17) . . . .
C1 C2 C3 N2 -176.26(11) . . . .
C5 N3 C4 N2 3.20(18) . . . .
C5 N3 C4 S1 -177.85(9) . . . .
C3 N2 C4 N3 -5.42(18) . . . .
C3 N2 C4 S1 175.57(9) . . . .
C8 S1 C4 N3 11.16(11) . . . .
C8 S1 C4 N2 -169.79(9) . . . .
C4 N3 C5 C2 0.38(19) . . . .
C4 N3 C5 C6 177.15(12) . . . .
C1 C2 C5 N3 174.21(12) . . . .
C3 C2 C5 N3 -1.8(2) . . . .
C1 C2 C5 C6 -2.3(2) . . . .
C3 C2 C5 C6 -178.35(12) . . . .
N3 C5 C6 C7 -90.92(14) . . . .
C2 C5 C6 C7 85.85(16) . . . .
C4 S1 C8 C9 89.17(9) . . . .
S1 C8 C9 C10 -92.96(12) . . . .
S1 C8 C9 C14 85.21(12) . . . .
C14 C9 C10 C11 -1.92(19) . . . .
C8 C9 C10 C11 176.26(11) . . . .
C9 C10 C11 C12 -0.77(19) . . . .
C10 C11 C12 C13 2.39(19) . . . .
C10 C11 C12 N4 -177.21(11) . . . .
O3 N4 C12 C11 175.33(14) . . . .
O2 N4 C12 C11 -4.3(2) . . . .
O3 N4 C12 C13 -4.3(2) . . . .
O2 N4 C12 C13 176.08(14) . . . .
C11 C12 C13 C14 -1.2(2) . . . .
N4 C12 C13 C14 178.38(12) . . . .
C12 C13 C14 C9 -1.59(19) . . . .
C10 C9 C14 C13 3.13(19) . . . .
C8 C9 C14 C13 -175.07(11) . . . .
